data_2214648
loop_
_publ_author_name
'Jian-Guo Chang'
'Xiao-Hong Liu'

_publ_section_title (<i>E</i>,<i>E</i>)-4,4',6,6'-Tetrachloro-2,2'-(1,1'-azinodiethylene)diphenol
_journal_coeditor_code FL2144
_journal_issue 8
_journal_name_full 'Acta Crystallographica Section E'
_journal_page_first o3382
_journal_page_last o3382
_journal_paper_doi 10.1107/S1600536807031844
_journal_volume 63
_journal_year 2007
_chemical_formula_iupac 'C18 H16 Cl4 N2 O2'
_chemical_formula_moiety 'C18 H16 Cl4 N2 O2'
_chemical_formula_sum 'C18 H16 Cl4 N2 O2'
_chemical_formula_weight 434.13
_chemical_name_systematic
;
(<i>E</i>,<i>E</i>)-4,4',6,6'-Tetrachloro-2,2'-(1,1'-azinodiethylene)diphenol
;
_space_group_IT_number 2
_symmetry_cell_setting triclinic
_symmetry_space_group_name_Hall '-P 1'
_symmetry_space_group_name_H-M 'P -1'
_atom_sites_solution_hydrogens geom
_atom_sites_solution_primary direct
_atom_sites_solution_secondary difmap
_cell_angle_alpha 65.894(2)
_cell_angle_beta 80.961(4)
_cell_angle_gamma 74.821(2)
_cell_formula_units_Z 1
_cell_length_a 7.8251(5)
_cell_length_b 8.0294(4)
_cell_length_c 8.3899(5)
_cell_measurement_reflns_used 3274
_cell_measurement_temperature 273(2)
_cell_measurement_theta_max 0.00
_cell_measurement_theta_min 0.00
_cell_volume 463.63(5)
_computing_cell_refinement 'SAINT (Bruker, 2005)'
_computing_data_collection 'APEX2 (Bruker, 2005)'
_computing_data_reduction SAINT
_computing_molecular_graphics 'SHELXTL (Sheldrick, 1997b)'
_computing_publication_material SHELXTL
_computing_structure_refinement 'SHELXL97 (Sheldrick, 1997a)'
_computing_structure_solution 'SHELXS97 (Sheldrick, 1997a)'
_diffrn_ambient_temperature 273(2)
_diffrn_measured_fraction_theta_full 0.998
_diffrn_measured_fraction_theta_max 0.999
_diffrn_measurement_device_type 'Bruker APEXII CCD area-detector'
_diffrn_measurement_method '\f and \w'
_diffrn_radiation_monochromator graphite
_diffrn_radiation_source 'fine-focus sealed tube'
_diffrn_radiation_type MoK\a
_diffrn_radiation_wavelength 0.71073
_diffrn_reflns_av_R_equivalents 0.0179
_diffrn_reflns_av_sigmaI/netI 0.0170
_diffrn_reflns_limit_h_max 9
_diffrn_reflns_limit_h_min -8
_diffrn_reflns_limit_k_max 9
_diffrn_reflns_limit_k_min -9
_diffrn_reflns_limit_l_max 9
_diffrn_reflns_limit_l_min -9
_diffrn_reflns_number 5333
_diffrn_reflns_theta_full 25.00
_diffrn_reflns_theta_max 24.99
_diffrn_reflns_theta_min 2.66
_exptl_absorpt_coefficient_mu 0.654
_exptl_absorpt_correction_T_max 0.9315
_exptl_absorpt_correction_T_min 0.8131
_exptl_absorpt_correction_type multi-scan
_exptl_absorpt_process_details '(SADABS; Sheldrick, 2003)'
_exptl_crystal_colour yellow
_exptl_crystal_density_diffrn 1.555
_exptl_crystal_density_method 'not measured'
_exptl_crystal_description plate
_exptl_crystal_F_000 222
_exptl_crystal_size_max 0.33
_exptl_crystal_size_mid 0.22
_exptl_crystal_size_min 0.11
_refine_diff_density_max 0.219
_refine_diff_density_min -0.212
_refine_ls_extinction_method none
_refine_ls_goodness_of_fit_ref 1.064
_refine_ls_hydrogen_treatment constr
_refine_ls_matrix_type full
_refine_ls_number_parameters 120
_refine_ls_number_reflns 1635
_refine_ls_number_restraints 0
_refine_ls_restrained_S_all 1.064
_refine_ls_R_factor_all 0.0290
_refine_ls_R_factor_gt 0.0264
_refine_ls_shift/su_max 0.000
_refine_ls_shift/su_mean 0.000
_refine_ls_structure_factor_coef Fsqd
_refine_ls_weighting_details 'calc w=1/[\s^2^(Fo^2^)+(0.0395P)^2^+0.1214P] where P=(Fo^2^+2Fc^2^)/3'
_refine_ls_weighting_scheme calc
_refine_ls_wR_factor_gt 0.0725
_refine_ls_wR_factor_ref 0.0752
_reflns_number_gt 1494
_reflns_number_total 1635
_reflns_threshold_expression I>2\s(I)
_cod_data_source_file fl2144.cif
_cod_data_source_block I
_cod_depositor_comments
;
The following automatic conversions were performed:
'_symmetry_cell_setting' value 'Triclinic' changed to 'triclinic'
according to '/home/saulius/struct/CIF-dictionaries/cif_core.dic'
dictionary named 'cif_core.dic' version 2.4.1 from 2010-06-29.

Automatic conversion script
Id: cif_fix_enum 1527 2010-12-29 10:47:43Z saulius 

The following automatic conversions were performed:

'_symmetry_cell_setting' value 'Triclinic' changed to 'triclinic'
according to /home/saulius/struct/CIF-dictionaries/cif_core.dic
dictionary named 'cif_core.dic' version 2.4.1 from 2010-06-29.

Automatic conversion script
Id: cif_fix_values 1715 2011-07-08 13:25:40Z adriana 
;
_cod_database_code 2214648
_cod_database_fobs_code 2214648

loop_
_symmetry_equiv_pos_as_xyz
'x, y, z'
'-x, -y, -z'

loop_
_atom_site_type_symbol
_atom_site_label
_atom_site_fract_x
_atom_site_fract_y
_atom_site_fract_z
_atom_site_U_iso_or_equiv
_atom_site_adp_type
_atom_site_calc_flag
_atom_site_refinement_flags
_atom_site_occupancy
Cl Cl1 0.18719(6) -0.14153(6) 0.90825(6) 0.05554(16) Uani d . 1
Cl Cl2 0.43014(6) 0.46317(6) 0.80112(7) 0.05983(17) Uani d . 1
O O1 0.73361(16) 0.29828(16) 0.62779(17) 0.0504(3) Uani d . 1
H H1 0.8185 0.2477 0.5804 0.076 Uiso calc R 1
N N1 0.92133(17) 0.03912(18) 0.53574(17) 0.0390(3) Uani d . 1
C C1 0.3518(2) -0.0141(2) 0.82541(19) 0.0372(3) Uani d . 1
C C2 0.3274(2) 0.1548(2) 0.84262(19) 0.0396(4) Uani d . 1
H H2 0.2247 0.1997 0.8986 0.048 Uiso calc R 1
C C3 0.4578(2) 0.2547(2) 0.7753(2) 0.0392(4) Uani d . 1
C C4 0.6141(2) 0.1919(2) 0.68970(19) 0.0370(3) Uani d . 1
C C5 0.63793(19) 0.0177(2) 0.67474(18) 0.0336(3) Uani d . 1
C C6 0.5032(2) -0.0823(2) 0.74394(19) 0.0365(3) Uani d . 1
H H6 0.5167 -0.1966 0.7345 0.044 Uiso calc R 1
C C7 0.80203(19) -0.0610(2) 0.59174(18) 0.0345(3) Uani d . 1
C C8 0.8265(2) -0.2498(2) 0.5844(2) 0.0400(4) Uani d . 1
H H8A 0.9018 -0.2539 0.4819 0.048 Uiso calc R 1
H H8B 0.7123 -0.2690 0.5733 0.048 Uiso calc R 1
C C9 0.9097(3) -0.4059(2) 0.7471(3) 0.0615(5) Uani d . 1
H H9A 1.0241 -0.3890 0.7568 0.092 Uiso calc R 1
H H9B 0.9227 -0.5244 0.7387 0.092 Uiso calc R 1
H H9C 0.8348 -0.4029 0.8487 0.092 Uiso calc R 1

loop_
_atom_site_aniso_label
_atom_site_aniso_U_11
_atom_site_aniso_U_22
_atom_site_aniso_U_33
_atom_site_aniso_U_12
_atom_site_aniso_U_13
_atom_site_aniso_U_23
Cl1 0.0414(2) 0.0580(3) 0.0741(3) -0.02249(19) 0.0186(2) -0.0330(2)
Cl2 0.0591(3) 0.0465(3) 0.0872(4) -0.0123(2) 0.0113(2) -0.0441(2)
O1 0.0486(7) 0.0448(6) 0.0683(8) -0.0217(5) 0.0167(6) -0.0323(6)
N1 0.0353(7) 0.0386(7) 0.0457(7) -0.0114(5) 0.0096(5) -0.0209(6)
C1 0.0338(8) 0.0399(8) 0.0384(8) -0.0107(6) 0.0030(6) -0.0159(6)
C2 0.0358(8) 0.0425(8) 0.0414(8) -0.0042(6) 0.0023(6) -0.0214(7)
C3 0.0423(8) 0.0353(8) 0.0446(8) -0.0062(6) -0.0005(7) -0.0220(7)
C4 0.0397(8) 0.0350(7) 0.0390(8) -0.0109(6) 0.0010(6) -0.0166(6)
C5 0.0340(8) 0.0347(7) 0.0330(7) -0.0083(6) 0.0026(6) -0.0150(6)
C6 0.0387(8) 0.0337(7) 0.0406(8) -0.0109(6) 0.0021(6) -0.0175(6)
C7 0.0363(8) 0.0352(7) 0.0339(7) -0.0102(6) 0.0017(6) -0.0152(6)
C8 0.0352(8) 0.0424(8) 0.0505(9) -0.0118(6) 0.0080(6) -0.0276(7)
C9 0.0623(12) 0.0390(9) 0.0791(13) -0.0084(8) -0.0086(10) -0.0184(9)

loop_
_atom_type_symbol
_atom_type_description
_atom_type_scat_dispersion_real
_atom_type_scat_dispersion_imag
_atom_type_scat_source
C C 0.0033 0.0016 'International Tables Vol C Tables 4.2.6.8 and 6.1.1.4'
H H 0.0000 0.0000 'International Tables Vol C Tables 4.2.6.8 and 6.1.1.4'
N N 0.0061 0.0033 'International Tables Vol C Tables 4.2.6.8 and 6.1.1.4'
O O 0.0106 0.0060 'International Tables Vol C Tables 4.2.6.8 and 6.1.1.4'
Cl Cl 0.1484 0.1585 'International Tables Vol C Tables 4.2.6.8 and 6.1.1.4'

loop_
_geom_angle_atom_site_label_1
_geom_angle_atom_site_label_2
_geom_angle_atom_site_label_3
_geom_angle_site_symmetry_3
_geom_angle
C4 O1 H1 . 109.5
C7 N1 N1 2_756 115.44(15)
C6 C1 C2 . 121.22(13)
C6 C1 Cl1 . 119.55(12)
C2 C1 Cl1 . 119.22(12)
C3 C2 C1 . 118.61(14)
C3 C2 H2 . 120.7
C1 C2 H2 . 120.7
C2 C3 C4 . 122.34(13)
C2 C3 Cl2 . 118.75(12)
C4 C3 Cl2 . 118.89(12)
O1 C4 C3 . 118.32(13)
O1 C4 C5 . 123.32(14)
C3 C4 C5 . 118.35(13)
C6 C5 C4 . 118.54(13)
C6 C5 C7 . 119.96(13)
C4 C5 C7 . 121.48(13)
C1 C6 C5 . 120.93(14)
C1 C6 H6 . 119.5
C5 C6 H6 . 119.5
N1 C7 C5 . 115.61(13)
N1 C7 C8 . 124.08(13)
C5 C7 C8 . 120.24(12)
C7 C8 C9 . 111.55(13)
C7 C8 H8A . 109.3
C9 C8 H8A . 109.3
C7 C8 H8B . 109.3
C9 C8 H8B . 109.3
H8A C8 H8B . 108.0
C8 C9 H9A . 109.5
C8 C9 H9B . 109.5
H9A C9 H9B . 109.5
C8 C9 H9C . 109.5
H9A C9 H9C . 109.5
H9B C9 H9C . 109.5

loop_
_geom_bond_atom_site_label_1
_geom_bond_atom_site_label_2
_geom_bond_site_symmetry_2
_geom_bond_distance
Cl1 C1 . 1.7372(15)
Cl2 C3 . 1.7281(15)
O1 C4 . 1.3331(18)
O1 H1 . 0.8200
N1 C7 . 1.2980(19)
N1 N1 2_756 1.393(2)
C1 C6 . 1.372(2)
C1 C2 . 1.383(2)
C2 C3 . 1.372(2)
C2 H2 . 0.9300
C3 C4 . 1.402(2)
C4 C5 . 1.416(2)
C5 C6 . 1.401(2)
C5 C7 . 1.479(2)
C6 H6 . 0.9300
C7 C8 . 1.503(2)
C8 C9 . 1.521(2)
C8 H8A . 0.9700
C8 H8B . 0.9700
C9 H9A . 0.9600
C9 H9B . 0.9600
C9 H9C . 0.9600

loop_
_geom_hbond_atom_site_label_D
_geom_hbond_atom_site_label_H
_geom_hbond_atom_site_label_A
_geom_hbond_site_symmetry_A
_geom_hbond_distance_DH
_geom_hbond_distance_HA
_geom_hbond_distance_DA
_geom_hbond_angle_DHA
_geom_hbond_publ_flag
O1 H1 N1 . 0.820 1.818 2.5380(10) 145.75 y
C6 H6 Cl2 1_545 0.93 2.80 3.6678(15) 155.8 y

loop_
_geom_torsion_atom_site_label_1
_geom_torsion_atom_site_label_2
_geom_torsion_atom_site_label_3
_geom_torsion_atom_site_label_4
_geom_torsion_site_symmetry_1
_geom_torsion
C6 C1 C2 C3 . 0.4(2)
Cl1 C1 C2 C3 . -179.48(11)
C1 C2 C3 C4 . 0.2(2)
C1 C2 C3 Cl2 . -178.49(12)
C2 C3 C4 O1 . 179.77(14)
Cl2 C3 C4 O1 . -1.6(2)
C2 C3 C4 C5 . -0.8(2)
Cl2 C3 C4 C5 . 177.85(11)
O1 C4 C5 C6 . -179.73(13)
C3 C4 C5 C6 . 0.9(2)
O1 C4 C5 C7 . 1.6(2)
C3 C4 C5 C7 . -177.81(13)
C2 C1 C6 C5 . -0.3(2)
Cl1 C1 C6 C5 . 179.58(11)
C4 C5 C6 C1 . -0.4(2)
C7 C5 C6 C1 . 178.35(13)
N1 N1 C7 C5 2_756 177.43(14)
N1 N1 C7 C8 2_756 0.6(3)
C6 C5 C7 N1 . -178.17(13)
C4 C5 C7 N1 . 0.5(2)
C6 C5 C7 C8 . -1.2(2)
C4 C5 C7 C8 . 177.50(13)
N1 C7 C8 C9 . 88.61(19)
C5 C7 C8 C9 . -88.11(18)
